data_4519143
loop_
_publ_author_name
'Ma, Shucheng'
'Li, Fangjie'
'Zhang, Guisheng'
'Shi, Lei'
'Wang, Xiaoming'

_publ_section_title
;
 Highly Regioselective Difluoroalkylarylation of Butadiene through a
 Nickel-Catalyzed Tandem Radical Process
;
_journal_name_full 'ACS Catalysis'
_journal_page_first 14848
_journal_page_last 14853
_journal_paper_doi 10.1021/acscatal.1c04237
_journal_year 2021
_chemical_absolute_configuration rmad
_chemical_formula_moiety 'C18 H17 F2 N O'
_chemical_formula_sum 'C18 H17 F2 N O'
_chemical_formula_weight 301.33
_space_group_crystal_system orthorhombic
_space_group_IT_number 29
_space_group_name_Hall 'P 2c -2ac'
_space_group_name_H-M_alt 'P c a 21'
_atom_sites_solution_hydrogens geom
_atom_sites_solution_primary dual
_audit_creation_date 2021-08-17
_audit_creation_method
;
Olex2 1.2
(compiled 2018.05.29 svn.r3508 for OlexSys, GUI svn.r5506)
;
_cell_angle_alpha 90
_cell_angle_beta 90
_cell_angle_gamma 90
_cell_formula_units_Z 4
_cell_length_a 10.2505(4)
_cell_length_b 14.9948(6)
_cell_length_c 10.2309(4)
_cell_measurement_reflns_used 6766
_cell_measurement_temperature 193(2)
_cell_measurement_theta_max 54.20
_cell_measurement_theta_min 3.76
_cell_volume 1572.53(11)
_computing_cell_refinement 'SAINT v8.37A (Bruker, 2015)'
_computing_data_reduction 'SAINT v8.37A (Bruker, 2015)'
_computing_molecular_graphics 'Olex2 (Dolomanov et al., 2009)'
_computing_publication_material 'Olex2 (Dolomanov et al., 2009)'
_computing_structure_refinement 'ShelXL (Sheldrick, 2015)'
_computing_structure_solution 'ShelXT (Sheldrick, 2015)'
_diffrn_ambient_temperature 192.99
_diffrn_measured_fraction_theta_full 0.990
_diffrn_measured_fraction_theta_max 0.990
_diffrn_measurement_device_type 'Bruker APEX-II CCD'
_diffrn_measurement_method '\f and \w scans'
_diffrn_radiation_type GaK\a
_diffrn_radiation_wavelength 1.34139
_diffrn_reflns_av_R_equivalents 0.0563
_diffrn_reflns_av_unetI/netI 0.0524
_diffrn_reflns_Laue_measured_fraction_full 0.990
_diffrn_reflns_Laue_measured_fraction_max 0.990
_diffrn_reflns_limit_h_max 12
_diffrn_reflns_limit_h_min -12
_diffrn_reflns_limit_k_max 18
_diffrn_reflns_limit_k_min -16
_diffrn_reflns_limit_l_max 12
_diffrn_reflns_limit_l_min -12
_diffrn_reflns_number 10747
_diffrn_reflns_point_group_measured_fraction_full 0.979
_diffrn_reflns_point_group_measured_fraction_max 0.976
_diffrn_reflns_theta_full 53.594
_diffrn_reflns_theta_max 54.919
_diffrn_reflns_theta_min 5.904
_diffrn_standards_number 0
_exptl_absorpt_coefficient_mu 0.506
_exptl_absorpt_correction_T_max 0.7508
_exptl_absorpt_correction_T_min 0.4594
_exptl_absorpt_correction_type multi-scan
_exptl_absorpt_process_details
'SADABS-2016/2 (Bruker,2016/2) was used for absorption correction. wR2(int) was 0.1574 before and 0.0870 after correction. The Ratio of minimum to maximum transmission is 0.6119. The \l/2 correction factor is Not present.'
_exptl_crystal_colour colourless
_exptl_crystal_density_diffrn 1.273
_exptl_crystal_description block
_exptl_crystal_F_000 632
_exptl_crystal_size_max 0.09
_exptl_crystal_size_mid 0.06
_exptl_crystal_size_min 0.05
_refine_diff_density_max 0.125
_refine_diff_density_min -0.164
_refine_diff_density_rms 0.038
_refine_ls_abs_structure_details
;
 Flack x determined using 1017 quotients [(I+)-(I-)]/[(I+)+(I-)]
 (Parsons, Flack and Wagner, Acta Cryst. B69 (2013) 249-259).
;
_refine_ls_abs_structure_Flack 0.21(12)
_refine_ls_extinction_method none
_refine_ls_goodness_of_fit_ref 1.028
_refine_ls_hydrogen_treatment constr
_refine_ls_matrix_type full
_refine_ls_number_parameters 199
_refine_ls_number_reflns 2923
_refine_ls_number_restraints 1
_refine_ls_restrained_S_all 1.028
_refine_ls_R_factor_all 0.0564
_refine_ls_R_factor_gt 0.0477
_refine_ls_shift/su_max 0.000
_refine_ls_shift/su_mean 0.000
_refine_ls_structure_factor_coef Fsqd
_refine_ls_weighting_details 'w=1/[\s^2^(Fo^2^)+(0.0736P)^2^+0.1643P] where P=(Fo^2^+2Fc^2^)/3'
_refine_ls_weighting_scheme calc
_refine_ls_wR_factor_gt 0.1218
_refine_ls_wR_factor_ref 0.1312
_reflns_Friedel_coverage 0.854
_reflns_Friedel_fraction_full 0.965
_reflns_Friedel_fraction_max 0.959
_reflns_number_gt 2498
_reflns_number_total 2923
_reflns_threshold_expression 'I > 2\s(I)'
_cod_data_source_file cs1c04237_si_002.cif
_cod_data_source_block mj21342
_cod_database_code 4519143
_shelx_shelxl_version_number 2016/6
_shelx_space_group_comment
;
The symmetry employed for this shelxl refinement is uniquely defined
by the following loop, which should always be used as a source of
symmetry information in preference to the above space-group names.
They are only intended as comments.
;
_shelx_estimated_absorpt_t_max 0.975
_shelx_estimated_absorpt_t_min 0.956
_olex2_refinement_description
;
1. Fixed Uiso
 At 1.2 times of:
  All C(H) groups, All C(H,H) groups, All N(H) groups
2.a Secondary CH2 refined with riding coordinates:
 C3(H3A,H3B), C6(H6A,H6B)
2.b Aromatic/amide H refined with riding coordinates:
 N1(H1), C4(H4), C5(H5), C8(H8), C9(H9), C10(H10), C11(H11), C12(H12),
 C14(H14), C15(H15), C16(H16), C17(H17), C18(H18)
;
_olex2_submission_special_instructions 'No special instructions were received'

loop_
_space_group_symop_operation_xyz
'x, y, z'
'-x, -y, z+1/2'
'x+1/2, -y, z'
'-x+1/2, y, z+1/2'

loop_
_atom_site_label
_atom_site_type_symbol
_atom_site_fract_x
_atom_site_fract_y
_atom_site_fract_z
_atom_site_U_iso_or_equiv
_atom_site_adp_type
_atom_site_occupancy
_atom_site_site_symmetry_order
_atom_site_calc_flag
_atom_site_refinement_flags_posn
_atom_site_refinement_flags_adp
_atom_site_refinement_flags_occupancy
_atom_site_disorder_assembly
_atom_site_disorder_group
F1 F 1.00310(19) 0.15524(17) 0.6111(3) 0.0976(9) Uani 1 1 d . . . . .
F2 F 0.9046(2) 0.23432(18) 0.7596(2) 0.0862(7) Uani 1 1 d . . . . .
O1 O 0.7637(2) 0.15495(17) 0.4701(2) 0.0702(7) Uani 1 1 d . . . . .
N1 N 0.6909(2) 0.15927(16) 0.6798(2) 0.0500(6) Uani 1 1 d . . . . .
H1 H 0.713292 0.174219 0.759912 0.060 Uiso 1 1 calc R . . . .
C1 C 0.7785(3) 0.1729(2) 0.5865(3) 0.0532(7) Uani 1 1 d . . . . .
C2 C 0.9067(3) 0.2160(3) 0.6276(4) 0.0647(9) Uani 1 1 d . . . . .
C3 C 0.9383(3) 0.2998(3) 0.5539(4) 0.0699(10) Uani 1 1 d . . . . .
H3A H 1.021168 0.324752 0.587488 0.084 Uiso 1 1 calc R . . . .
H3B H 0.950988 0.285078 0.460445 0.084 Uiso 1 1 calc R . . . .
C4 C 0.8337(4) 0.3685(3) 0.5658(4) 0.0753(10) Uani 1 1 d . . . . .
H4 H 0.822775 0.396929 0.648061 0.090 Uiso 1 1 calc R . . . .
C5 C 0.7560(4) 0.3923(3) 0.4704(5) 0.0762(10) Uani 1 1 d . . . . .
H5 H 0.771120 0.365382 0.387703 0.091 Uiso 1 1 calc R . . . .
C6 C 0.6466(5) 0.4571(3) 0.4782(7) 0.1118(19) Uani 1 1 d . . . . .
H6A H 0.635417 0.475409 0.570486 0.134 Uiso 1 1 calc R . . . .
H6B H 0.565352 0.426875 0.450457 0.134 Uiso 1 1 calc R . . . .
C7 C 0.6652(3) 0.5396(2) 0.3956(4) 0.0680(9) Uani 1 1 d . . . . .
C8 C 0.5739(4) 0.5647(3) 0.3053(4) 0.0750(10) Uani 1 1 d . . . . .
H8 H 0.500268 0.527521 0.290643 0.090 Uiso 1 1 calc R . . . .
C9 C 0.5864(5) 0.6426(3) 0.2352(5) 0.0851(12) Uani 1 1 d . . . . .
H9 H 0.521794 0.659025 0.173146 0.102 Uiso 1 1 calc R . . . .
C10 C 0.6919(5) 0.6958(3) 0.2552(5) 0.0926(13) Uani 1 1 d . . . . .
H10 H 0.700931 0.749724 0.207247 0.111 Uiso 1 1 calc R . . . .
C11 C 0.7838(4) 0.6722(3) 0.3432(6) 0.0906(14) Uani 1 1 d . . . . .
H11 H 0.857690 0.709392 0.356042 0.109 Uiso 1 1 calc R . . . .
C12 C 0.7718(4) 0.5945(3) 0.4150(4) 0.0811(11) Uani 1 1 d . . . . .
H12 H 0.836522 0.578812 0.477308 0.097 Uiso 1 1 calc R . . . .
C13 C 0.5633(3) 0.12254(19) 0.6622(3) 0.0499(7) Uani 1 1 d . . . . .
C14 C 0.5075(3) 0.0775(2) 0.7660(4) 0.0594(7) Uani 1 1 d . . . . .
H14 H 0.554765 0.069509 0.844940 0.071 Uiso 1 1 calc R . . . .
C15 C 0.3816(3) 0.0441(2) 0.7539(4) 0.0721(10) Uani 1 1 d . . . . .
H15 H 0.343193 0.012653 0.824665 0.087 Uiso 1 1 calc R . . . .
C16 C 0.3130(4) 0.0561(2) 0.6412(5) 0.0766(11) Uani 1 1 d . . . . .
H16 H 0.226601 0.033692 0.633957 0.092 Uiso 1 1 calc R . . . .
C17 C 0.3689(4) 0.1008(3) 0.5377(5) 0.0760(10) Uani 1 1 d . . . . .
H17 H 0.321265 0.108649 0.458883 0.091 Uiso 1 1 calc R . . . .
C18 C 0.4944(3) 0.1343(2) 0.5481(4) 0.0644(8) Uani 1 1 d . . . . .
H18 H 0.532688 0.165238 0.476714 0.077 Uiso 1 1 calc R . . . .

loop_
_atom_site_aniso_label
_atom_site_aniso_U_11
_atom_site_aniso_U_22
_atom_site_aniso_U_33
_atom_site_aniso_U_23
_atom_site_aniso_U_13
_atom_site_aniso_U_12
F1 0.0516(11) 0.1036(17) 0.138(2) 0.0424(16) 0.0006(13) 0.0155(10)
F2 0.0746(12) 0.1193(18) 0.0647(13) 0.0258(12) -0.0208(10) -0.0370(12)
O1 0.0622(13) 0.0978(17) 0.0505(14) 0.0032(12) 0.0081(11) 0.0020(12)
N1 0.0443(12) 0.0589(14) 0.0468(13) 0.0004(11) 0.0008(10) -0.0032(10)
C1 0.0466(15) 0.0603(17) 0.0526(18) 0.0084(13) -0.0006(12) 0.0032(12)
C2 0.0475(15) 0.083(2) 0.063(2) 0.0225(17) -0.0030(14) -0.0016(14)
C3 0.0533(17) 0.081(2) 0.076(2) 0.0261(18) 0.0020(15) -0.0078(16)
C4 0.078(2) 0.073(2) 0.074(2) 0.0146(18) 0.0118(19) -0.0061(18)
C5 0.0634(19) 0.077(2) 0.088(3) 0.016(2) 0.007(2) -0.0015(18)
C6 0.076(3) 0.105(3) 0.154(5) 0.057(3) 0.032(3) 0.014(2)
C7 0.0540(16) 0.071(2) 0.079(2) 0.0052(18) 0.0113(17) 0.0026(15)
C8 0.063(2) 0.076(2) 0.085(3) -0.013(2) -0.0007(18) 0.0001(16)
C9 0.095(3) 0.084(3) 0.076(3) 0.000(2) -0.005(2) 0.017(2)
C10 0.109(3) 0.071(2) 0.098(3) 0.014(2) 0.016(3) 0.009(2)
C11 0.079(3) 0.076(3) 0.117(4) -0.010(2) 0.006(3) -0.016(2)
C12 0.065(2) 0.089(3) 0.090(3) 0.006(2) -0.0063(19) -0.0023(18)
C13 0.0422(14) 0.0504(15) 0.0570(17) -0.0049(13) 0.0039(12) 0.0021(11)
C14 0.0541(16) 0.0636(17) 0.0604(18) 0.0009(14) 0.0091(14) -0.0034(13)
C15 0.0608(19) 0.0640(19) 0.091(3) 0.0000(19) 0.019(2) -0.0103(15)
C16 0.0506(17) 0.062(2) 0.117(3) -0.010(2) -0.0048(19) -0.0079(14)
C17 0.0617(19) 0.080(2) 0.086(3) -0.006(2) -0.0165(19) -0.0094(16)
C18 0.0572(18) 0.073(2) 0.063(2) 0.0021(16) -0.0083(15) -0.0053(14)

loop_
_atom_type_symbol
_atom_type_description
_atom_type_scat_dispersion_real
_atom_type_scat_dispersion_imag
_atom_type_scat_source
C C 0.0148 0.0070 'International Tables Vol C Tables 4.2.6.8 and 6.1.1.4'
H H 0.0000 0.0000 'International Tables Vol C Tables 4.2.6.8 and 6.1.1.4'
F F 0.0599 0.0411 'International Tables Vol C Tables 4.2.6.8 and 6.1.1.4'
N N 0.0253 0.0136 'International Tables Vol C Tables 4.2.6.8 and 6.1.1.4'
O O 0.0412 0.0250 'International Tables Vol C Tables 4.2.6.8 and 6.1.1.4'

loop_
_geom_angle_atom_site_label_1
_geom_angle_atom_site_label_2
_geom_angle_atom_site_label_3
_geom_angle
_geom_angle_site_symmetry_1
_geom_angle_site_symmetry_3
_geom_angle_publ_flag
C1 N1 H1 117.0 . . ?
C1 N1 C13 126.0(3) . . ?
C13 N1 H1 117.0 . . ?
O1 C1 N1 125.5(3) . . ?
O1 C1 C2 117.8(3) . . ?
N1 C1 C2 116.7(3) . . ?
F1 C2 F2 105.5(3) . . ?
F1 C2 C1 108.0(3) . . ?
F1 C2 C3 110.1(3) . . ?
F2 C2 C1 110.0(3) . . ?
F2 C2 C3 109.2(3) . . ?
C3 C2 C1 113.7(3) . . ?
C2 C3 H3A 109.1 . . ?
C2 C3 H3B 109.1 . . ?
H3A C3 H3B 107.8 . . ?
C4 C3 C2 112.5(3) . . ?
C4 C3 H3A 109.1 . . ?
C4 C3 H3B 109.1 . . ?
C3 C4 H4 117.8 . . ?
C5 C4 C3 124.4(4) . . ?
C5 C4 H4 117.8 . . ?
C4 C5 H5 116.7 . . ?
C4 C5 C6 126.7(5) . . ?
C6 C5 H5 116.7 . . ?
C5 C6 H6A 108.7 . . ?
C5 C6 H6B 108.7 . . ?
C5 C6 C7 114.3(4) . . ?
H6A C6 H6B 107.6 . . ?
C7 C6 H6A 108.7 . . ?
C7 C6 H6B 108.7 . . ?
C8 C7 C6 121.1(4) . . ?
C8 C7 C12 118.3(4) . . ?
C12 C7 C6 120.5(4) . . ?
C7 C8 H8 119.3 . . ?
C7 C8 C9 121.4(4) . . ?
C9 C8 H8 119.3 . . ?
C8 C9 H9 120.2 . . ?
C10 C9 C8 119.6(4) . . ?
C10 C9 H9 120.2 . . ?
C9 C10 H10 120.0 . . ?
C11 C10 C9 120.1(4) . . ?
C11 C10 H10 120.0 . . ?
C10 C11 H11 119.6 . . ?
C10 C11 C12 120.9(4) . . ?
C12 C11 H11 119.6 . . ?
C7 C12 C11 119.7(4) . . ?
C7 C12 H12 120.1 . . ?
C11 C12 H12 120.1 . . ?
C14 C13 N1 118.0(3) . . ?
C18 C13 N1 121.8(3) . . ?
C18 C13 C14 120.1(3) . . ?
C13 C14 H14 120.3 . . ?
C13 C14 C15 119.5(3) . . ?
C15 C14 H14 120.3 . . ?
C14 C15 H15 119.8 . . ?
C16 C15 C14 120.5(4) . . ?
C16 C15 H15 119.8 . . ?
C15 C16 H16 120.0 . . ?
C15 C16 C17 120.0(3) . . ?
C17 C16 H16 120.0 . . ?
C16 C17 H17 119.9 . . ?
C16 C17 C18 120.3(4) . . ?
C18 C17 H17 119.9 . . ?
C13 C18 C17 119.7(4) . . ?
C13 C18 H18 120.1 . . ?
C17 C18 H18 120.1 . . ?

loop_
_geom_bond_atom_site_label_1
_geom_bond_atom_site_label_2
_geom_bond_distance
_geom_bond_site_symmetry_2
_geom_bond_publ_flag
F1 C2 1.355(4) . ?
F2 C2 1.378(5) . ?
O1 C1 1.230(4) . ?
N1 H1 0.8800 . ?
N1 C1 1.327(4) . ?
N1 C13 1.430(4) . ?
C1 C2 1.524(5) . ?
C2 C3 1.500(5) . ?
C3 H3A 0.9900 . ?
C3 H3B 0.9900 . ?
C3 C4 1.492(6) . ?
C4 H4 0.9500 . ?
C4 C5 1.309(6) . ?
C5 H5 0.9500 . ?
C5 C6 1.486(6) . ?
C6 H6A 0.9900 . ?
C6 H6B 0.9900 . ?
C6 C7 1.511(6) . ?
C7 C8 1.368(6) . ?
C7 C12 1.381(6) . ?
C8 H8 0.9500 . ?
C8 C9 1.377(6) . ?
C9 H9 0.9500 . ?
C9 C10 1.359(7) . ?
C10 H10 0.9500 . ?
C10 C11 1.351(7) . ?
C11 H11 0.9500 . ?
C11 C12 1.382(6) . ?
C12 H12 0.9500 . ?
C13 C14 1.382(4) . ?
C13 C18 1.376(5) . ?
C14 H14 0.9500 . ?
C14 C15 1.389(5) . ?
C15 H15 0.9500 . ?
C15 C16 1.363(6) . ?
C16 H16 0.9500 . ?
C16 C17 1.378(7) . ?
C17 H17 0.9500 . ?
C17 C18 1.384(5) . ?
C18 H18 0.9500 . ?
